data_4328245
loop_
_publ_author_name
'Paramita Kar'
'Rituparna Biswas'
'Michael G. B. Drew'
'Antonio Frontera'
'Ashutosh Ghosh'

_publ_section_title
;
 Host-Guest Supramolecular Interactions in the Coordination Compounds of
 4,4'-Azobis(pyridine) with MnX2 (X = NCS-, NCNCN-, and PF6-): Structural
 Analyses and Theoretical Study
;
_journal_name_full 'Inorganic Chemistry'
_journal_page_first 1837
_journal_page_last 1851
_journal_paper_doi 10.1021/ic202129a
_journal_volume 51
_journal_year 2012
_chemical_formula_sum 'C85 H88 F24 Mn2 N34 O10 P4'
_chemical_formula_weight 2435.65
_chemical_name_systematic
; 
 ? 
;
_space_group_IT_number 2
_symmetry_cell_setting triclinic
_symmetry_space_group_name_Hall '-P 1'
_symmetry_space_group_name_H-M 'P -1'
_atom_sites_solution_hydrogens geom
_atom_sites_solution_primary direct
_atom_sites_solution_secondary difmap
_audit_creation_method SHELXL-97
_cell_angle_alpha 83.934(5)
_cell_angle_beta 84.808(5)
_cell_angle_gamma 89.492(5)
_cell_formula_units_Z 2
_cell_length_a 10.961(5)
_cell_length_b 14.261(5)
_cell_length_c 35.488(5)
_cell_measurement_reflns_used 38034
_cell_measurement_temperature 293(2)
_cell_measurement_theta_max 24.81
_cell_measurement_theta_min 0.58
_cell_volume 5494(3)
_computing_cell_refinement 'Bruker Smart'
_computing_data_collection 'Bruker Smart'
_computing_data_reduction 'Bruker SAINT'
_computing_molecular_graphics 'ortep-3 for Windows (Farrugia, 1997)'
_computing_publication_material 'WINGX V1.80.03'
_computing_structure_refinement 'SHELXL-97 (Sheldrick, 1997)'
_computing_structure_solution 'SHELXS-97 (Sheldrick, 1997)'
_diffrn_ambient_temperature 293(2)
_diffrn_measured_fraction_theta_full 0.984
_diffrn_measured_fraction_theta_max 0.984
_diffrn_measurement_device 'CCD area detector'
_diffrn_measurement_method 'phi and omega scans'
_diffrn_radiation_monochromator graphite
_diffrn_radiation_source 'fine-focus sealed tube'
_diffrn_radiation_type MoK\a
_diffrn_radiation_wavelength 0.71073
_diffrn_reflns_av_R_equivalents 0.0349
_diffrn_reflns_av_sigmaI/netI 0.0612
_diffrn_reflns_limit_h_max 12
_diffrn_reflns_limit_h_min -11
_diffrn_reflns_limit_k_max 16
_diffrn_reflns_limit_k_min -16
_diffrn_reflns_limit_l_max 41
_diffrn_reflns_limit_l_min -41
_diffrn_reflns_number 38034
_diffrn_reflns_theta_full 24.81
_diffrn_reflns_theta_max 24.81
_diffrn_reflns_theta_min 0.58
_diffrn_standards_decay_% n/a
_diffrn_standards_interval_count n/a
_diffrn_standards_interval_time n/a
_diffrn_standards_number n/a
_exptl_absorpt_coefficient_mu 0.398
_exptl_absorpt_correction_T_max 0.9765
_exptl_absorpt_correction_T_min 0.9575
_exptl_absorpt_correction_type empirical
_exptl_absorpt_process_details 'ABSPACK, Oxford Diffraction Ltd'
_exptl_crystal_colour red
_exptl_crystal_density_diffrn 1.472
_exptl_crystal_description plate
_exptl_crystal_F_000 2484
_exptl_crystal_size_max 0.11
_exptl_crystal_size_mid 0.09
_exptl_crystal_size_min 0.06
_refine_diff_density_max 1.769
_refine_diff_density_min -0.856
_refine_diff_density_rms 0.092
_refine_ls_extinction_method none
_refine_ls_goodness_of_fit_ref 1.024
_refine_ls_hydrogen_treatment mixed
_refine_ls_matrix_type full
_refine_ls_number_parameters 1444
_refine_ls_number_reflns 18607
_refine_ls_number_restraints 66
_refine_ls_restrained_S_all 1.052
_refine_ls_R_factor_all 0.1407
_refine_ls_R_factor_gt 0.0960
_refine_ls_shift/su_max 0.001
_refine_ls_shift/su_mean 0.000
_refine_ls_structure_factor_coef Fsqd
_refine_ls_weighting_details
;
_refine_ls_weighting_details 
  w=1/[\s^2^(Fo^2^)+(0.1626P)^2^+11.0840P] where P=(Fo^2^+2Fc^2^)/3 
;
_refine_ls_weighting_scheme calc
_refine_ls_wR_factor_gt 0.2644
_refine_ls_wR_factor_ref 0.3025
_reflns_number_gt 11631
_reflns_number_total 18607
_reflns_threshold_expression >2sigma(I)
_cod_data_source_file ic202129a_si_002_3.cif
_cod_data_source_block 3
_cod_database_code 4328245

loop_
_symmetry_equiv_pos_as_xyz
'x, y, z'
'-x, -y, -z'

loop_
_atom_site_label
_atom_site_type_symbol
_atom_site_fract_x
_atom_site_fract_y
_atom_site_fract_z
_atom_site_U_iso_or_equiv
_atom_site_adp_type
_atom_site_occupancy
_atom_site_symmetry_multiplicity
_atom_site_calc_flag
_atom_site_refinement_flags
Mn1 Mn 0.28418(8) 0.53011(6) 0.37695(3) 0.0413(3) Uani 1 1 d D
Mn2 Mn -0.31576(9) 0.02936(6) 0.87096(3) 0.0449(3) Uani 1 1 d .
N11 N -0.0685(6) -0.2256(5) 0.8785(2) 0.0789(19) Uani 1 1 d .
C12 C 0.0189(10) -0.2485(7) 0.9016(3) 0.100(3) Uani 1 1 d .
H12 H 0.0348 -0.2077 0.9194 0.120 Uiso 1 1 calc R
C13 C 0.0872(9) -0.3305(7) 0.9004(3) 0.090(3) Uani 1 1 d .
H13 H 0.1468 -0.3453 0.9171 0.108 Uiso 1 1 calc R
C14 C 0.0639(8) -0.3891(5) 0.8737(3) 0.080(2) Uani 1 1 d .
C15 C -0.0229(10) -0.3630(7) 0.8494(4) 0.127(5) Uani 1 1 d .
H15 H -0.0377 -0.4000 0.8302 0.153 Uiso 1 1 calc R
C16 C -0.0877(9) -0.2821(6) 0.8536(3) 0.095(3) Uani 1 1 d .
H16 H -0.1491 -0.2668 0.8376 0.115 Uiso 1 1 calc R
N17 N 0.1367(11) -0.4733(7) 0.8685(4) 0.137(4) Uani 1 1 d .
N18 N 0.1727(10) -0.5114(7) 0.8889(3) 0.120(4) Uani 1 1 d .
C19 C 0.2491(7) -0.5931(5) 0.8834(2) 0.0627(19) Uani 1 1 d .
C20 C 0.2156(8) -0.6746(6) 0.9046(2) 0.076(2) Uani 1 1 d .
H20 H 0.1459 -0.6776 0.9217 0.091 Uiso 1 1 calc R
C21 C 0.2878(8) -0.7534(6) 0.9001(2) 0.071(2) Uani 1 1 d .
H21 H 0.2629 -0.8102 0.9139 0.085 Uiso 1 1 calc R
N22 N 0.3890(6) -0.7524(4) 0.87762(19) 0.0668(16) Uani 1 1 d .
C23 C 0.4215(7) -0.6691(5) 0.8581(2) 0.071(2) Uani 1 1 d .
H23 H 0.4940 -0.6660 0.8422 0.086 Uiso 1 1 calc R
C24 C 0.3539(8) -0.5889(5) 0.8604(2) 0.075(2) Uani 1 1 d .
H24 H 0.3795 -0.5327 0.8463 0.090 Uiso 1 1 calc R
N31 N 0.1047(5) 0.5128(3) 0.35076(15) 0.0468(12) Uani 1 1 d .
C32 C 0.0982(6) 0.5169(4) 0.31359(18) 0.0493(15) Uani 1 1 d .
H32 H 0.1637 0.5436 0.2977 0.059 Uiso 1 1 calc R
C33 C 0.0007(6) 0.4844(5) 0.29704(19) 0.0533(16) Uani 1 1 d .
H33 H 0.0004 0.4889 0.2707 0.064 Uiso 1 1 calc R
C34 C -0.0963(6) 0.4448(4) 0.32028(19) 0.0489(15) Uani 1 1 d .
C35 C -0.0934(6) 0.4425(5) 0.3587(2) 0.0555(16) Uani 1 1 d .
H35 H -0.1587 0.4171 0.3751 0.067 Uiso 1 1 calc R
C36 C 0.0078(6) 0.4783(5) 0.37324(19) 0.0545(16) Uani 1 1 d .
H36 H 0.0081 0.4782 0.3994 0.065 Uiso 1 1 calc R
N37 N -0.2025(5) 0.4035(4) 0.30705(19) 0.0609(15) Uani 1 1 d .
N38 N -0.1942(5) 0.3953(4) 0.27316(18) 0.0616(15) Uani 1 1 d .
C39 C -0.3000(6) 0.3519(4) 0.2615(2) 0.0568(18) Uani 1 1 d .
C44 C -0.3064(8) 0.3564(6) 0.2227(2) 0.074(2) Uani 1 1 d .
H44 H -0.2469 0.3877 0.2057 0.088 Uiso 1 1 calc R
C41 C -0.3870(7) 0.3052(5) 0.2858(2) 0.072(2) Uani 1 1 d .
H41 H -0.3826 0.3007 0.3119 0.086 Uiso 1 1 calc R
C40 C -0.4840(8) 0.2635(6) 0.2702(3) 0.088(3) Uani 1 1 d .
H40 H -0.5446 0.2321 0.2867 0.105 Uiso 1 1 calc R
N42 N -0.4931(7) 0.2671(5) 0.2331(3) 0.085(2) Uani 1 1 d .
C43 C -0.4061(10) 0.3120(7) 0.2100(3) 0.093(3) Uani 1 1 d .
H43 H -0.4114 0.3142 0.1839 0.112 Uiso 1 1 calc R
N51 N 0.3782(5) 0.3076(4) 0.63550(17) 0.0591(14) Uani 1 1 d .
C52 C 0.3907(7) 0.2181(5) 0.6487(2) 0.0660(19) Uani 1 1 d .
H52 H 0.4612 0.1863 0.6407 0.079 Uiso 1 1 calc R
C53 C 0.3044(7) 0.1699(5) 0.6739(2) 0.067(2) Uani 1 1 d .
H53 H 0.3194 0.1079 0.6833 0.081 Uiso 1 1 calc R
C54 C 0.1972(6) 0.2123(5) 0.68508(18) 0.0516(15) Uani 1 1 d .
C55 C 0.1821(7) 0.3042(5) 0.6716(2) 0.073(2) Uani 1 1 d .
H55 H 0.1115 0.3371 0.6787 0.087 Uiso 1 1 calc R
C56 C 0.2752(7) 0.3472(5) 0.6471(3) 0.080(2) Uani 1 1 d .
H56 H 0.2637 0.4099 0.6380 0.096 Uiso 1 1 calc R
N57 N 0.1146(5) 0.1603(4) 0.71281(16) 0.0580(14) Uani 1 1 d .
N58 N 0.0186(5) 0.2020(4) 0.72093(15) 0.0532(13) Uani 1 1 d .
C59 C -0.0614(5) 0.1529(4) 0.75065(17) 0.0448(14) Uani 1 1 d .
C60 C -0.0448(6) 0.0608(4) 0.76595(19) 0.0543(17) Uani 1 1 d .
H60 H 0.0187 0.0241 0.7562 0.065 Uiso 1 1 calc R
C61 C -0.1247(6) 0.0255(4) 0.79583(19) 0.0544(16) Uani 1 1 d .
H61 H -0.1131 -0.0364 0.8060 0.065 Uiso 1 1 calc R
N62 N -0.2175(4) 0.0728(3) 0.81131(14) 0.0445(12) Uani 1 1 d .
C63 C -0.2348(6) 0.1597(4) 0.79520(18) 0.0502(15) Uani 1 1 d .
H63 H -0.3014 0.1937 0.8047 0.060 Uiso 1 1 calc R
C64 C -0.1590(6) 0.2027(4) 0.76490(18) 0.0530(16) Uani 1 1 d .
H64 H -0.1742 0.2639 0.7546 0.064 Uiso 1 1 calc R
N71 N -1.6228(7) -0.8424(5) 0.02276(19) 0.081(2) Uani 1 1 d .
C72 C -1.6900(9) -0.7679(7) 0.0293(3) 0.090(3) Uani 1 1 d .
H72 H -1.7512 -0.7738 0.0494 0.108 Uiso 1 1 calc R
C73 C -1.6742(9) -0.6804(6) 0.0078(3) 0.088(3) Uani 1 1 d .
H73 H -1.7253 -0.6300 0.0129 0.106 Uiso 1 1 calc R
C74 C -1.5826(9) -0.6708(6) -0.0205(2) 0.078(2) Uani 1 1 d .
C75 C -1.5145(9) -0.7465(7) -0.0283(2) 0.083(2) Uani 1 1 d .
H75 H -1.4531 -0.7420 -0.0483 0.099 Uiso 1 1 calc R
C76 C -1.5378(9) -0.8315(6) -0.0059(2) 0.083(2) Uani 1 1 d .
H76 H -1.4906 -0.8836 -0.0115 0.100 Uiso 1 1 calc R
N77 N -1.5368(8) -0.5815(7) -0.0473(2) 0.095(2) Uani 1 1 d .
N78 N -1.5956(8) -0.5240(7) -0.0371(2) 0.102(3) Uani 1 1 d .
C79 C -1.5490(8) -0.4365(6) -0.0638(2) 0.074(2) Uani 1 1 d .
C80 C -1.6040(9) -0.3556(7) -0.0531(3) 0.086(3) Uani 1 1 d .
H80 H -1.6614 -0.3573 -0.0321 0.104 Uiso 1 1 calc R
C81 C -1.5720(9) -0.2721(7) -0.0743(3) 0.090(3) Uani 1 1 d .
H81 H -1.6083 -0.2172 -0.0666 0.108 Uiso 1 1 calc R
N82 N -1.4937(8) -0.2646(5) -0.1045(2) 0.084(2) Uani 1 1 d .
C83 C -1.4412(9) -0.3434(6) -0.1149(2) 0.083(2) Uani 1 1 d .
H83 H -1.3848 -0.3398 -0.1362 0.100 Uiso 1 1 calc R
C84 C -1.4680(9) -0.4307(6) -0.0949(3) 0.082(2) Uani 1 1 d .
H84 H -1.4305 -0.4848 -0.1029 0.099 Uiso 1 1 calc R
N91 N 1.0111(6) 0.7880(5) 0.14992(17) 0.0659(16) Uani 1 1 d .
C92 C 0.9145(7) 0.8401(5) 0.1598(2) 0.068(2) Uani 1 1 d .
H92 H 0.9130 0.9025 0.1492 0.082 Uiso 1 1 calc R
C93 C 0.8179(7) 0.8079(5) 0.1843(2) 0.0604(18) Uani 1 1 d .
H93 H 0.7512 0.8467 0.1896 0.073 Uiso 1 1 calc R
C94 C 0.8209(6) 0.7170(5) 0.20099(18) 0.0529(16) Uani 1 1 d .
C95 C 0.9195(6) 0.6602(5) 0.1914(2) 0.0652(19) Uani 1 1 d .
H95 H 0.9229 0.5975 0.2016 0.078 Uiso 1 1 calc R
C96 C 1.0117(7) 0.6998(6) 0.1664(2) 0.069(2) Uani 1 1 d .
H96 H 1.0793 0.6625 0.1605 0.083 Uiso 1 1 calc R
N97 N 0.7298(5) 0.6726(4) 0.22835(16) 0.0565(14) Uani 1 1 d .
N98 N 0.6377(5) 0.7196(4) 0.23511(15) 0.0548(14) Uani 1 1 d .
C99 C 0.5508(5) 0.6730(4) 0.26308(16) 0.0442(14) Uani 1 1 d .
C100 C 0.4548(6) 0.7243(4) 0.2776(2) 0.0559(17) Uani 1 1 d .
H100 H 0.4435 0.7866 0.2680 0.067 Uiso 1 1 calc R
C101 C 0.3747(6) 0.6822(4) 0.30695(19) 0.0523(16) Uani 1 1 d .
H101 H 0.3118 0.7183 0.3174 0.063 Uiso 1 1 calc R
N102 N 0.3845(4) 0.5913(3) 0.32083(13) 0.0426(11) Uani 1 1 d .
C103 C 0.4755(6) 0.5431(4) 0.3055(2) 0.0580(18) Uani 1 1 d .
H103 H 0.4840 0.4802 0.3149 0.070 Uiso 1 1 calc R
C104 C 0.5587(7) 0.5791(5) 0.2765(2) 0.0634(19) Uani 1 1 d .
H104 H 0.6194 0.5409 0.2662 0.076 Uiso 1 1 calc R
N111 N 0.4931(6) 0.2544(4) 0.3903(2) 0.0729(18) Uani 1 1 d .
C112 C 0.4797(8) 0.1693(5) 0.3797(3) 0.080(2) Uani 1 1 d .
H112 H 0.4081 0.1566 0.3689 0.096 Uiso 1 1 calc R
C113 C 0.5648(8) 0.0984(5) 0.3836(3) 0.078(2) Uani 1 1 d .
H113 H 0.5514 0.0402 0.3752 0.093 Uiso 1 1 calc R
C114 C 0.6692(7) 0.1150(5) 0.4001(2) 0.069(2) Uani 1 1 d .
C115 C 0.6862(8) 0.2033(6) 0.4114(3) 0.083(3) Uani 1 1 d .
H115 H 0.7569 0.2183 0.4221 0.100 Uiso 1 1 calc R
C116 C 0.5935(8) 0.2682(6) 0.4062(3) 0.086(3) Uani 1 1 d .
H116 H 0.6034 0.3269 0.4147 0.104 Uiso 1 1 calc R
N117 N 0.7697(6) 0.0496(5) 0.4031(2) 0.085(2) Uani 1 1 d .
N118 N 0.7370(6) -0.0316(5) 0.4076(2) 0.0771(19) Uani 1 1 d .
C119 C 0.8369(7) -0.0989(5) 0.4074(2) 0.067(2) Uani 1 1 d .
C120 C 0.8134(7) -0.1878(5) 0.4251(2) 0.074(2) Uani 1 1 d .
H120 H 0.7374 -0.2027 0.4381 0.089 Uiso 1 1 calc R
C121 C 0.9037(8) -0.2543(6) 0.4234(3) 0.079(2) Uani 1 1 d .
H121 H 0.8879 -0.3140 0.4361 0.095 Uiso 1 1 calc R
N122 N 1.0131(6) -0.2382(4) 0.4045(2) 0.0737(18) Uani 1 1 d .
C123 C 1.0311(8) -0.1534(6) 0.3869(3) 0.087(3) Uani 1 1 d .
H123 H 1.1056 -0.1416 0.3725 0.105 Uiso 1 1 calc R
C124 C 0.9494(7) -0.0810(6) 0.3881(3) 0.085(3) Uani 1 1 d .
H124 H 0.9695 -0.0212 0.3762 0.102 Uiso 1 1 calc R
N151 N 0.3728(6) 0.7675(4) 0.43624(19) 0.0737(18) Uani 1 1 d .
C152 C 0.4421(9) 0.7409(5) 0.4633(3) 0.082(2) Uani 1 1 d .
H152 H 0.4602 0.6771 0.4679 0.098 Uiso 1 1 calc R
C153 C 0.4905(8) 0.8028(6) 0.4858(2) 0.077(2) Uani 1 1 d .
H153 H 0.5395 0.7807 0.5049 0.092 Uiso 1 1 calc R
C154 C 0.4647(7) 0.8968(5) 0.4792(2) 0.0642(19) Uani 1 1 d .
C155 C 0.3940(8) 0.9263(6) 0.4504(3) 0.082(2) Uani 1 1 d .
H155 H 0.3752 0.9898 0.4450 0.098 Uiso 1 1 calc R
C156 C 0.3517(9) 0.8595(6) 0.4296(3) 0.087(3) Uani 1 1 d .
H156 H 0.3052 0.8798 0.4097 0.104 Uiso 1 1 calc R
N157 N 0.5156(7) 0.9589(4) 0.5030(2) 0.0786(19) Uani 1 1 d .
N161 N 0.1248(9) 0.2935(5) 0.4556(2) 0.096(2) Uani 1 1 d .
C162 C 0.0209(12) 0.2862(7) 0.4758(3) 0.110(3) Uani 1 1 d .
H162 H -0.0210 0.3416 0.4802 0.132 Uiso 1 1 calc R
C163 C -0.0328(10) 0.2016(6) 0.4915(3) 0.108(4) Uani 1 1 d .
H163 H -0.1080 0.2002 0.5060 0.130 Uiso 1 1 calc R
C164 C 0.0279(9) 0.1215(6) 0.4850(3) 0.094(3) Uani 1 1 d .
N167 N -0.0314(8) 0.0336(5) 0.5017(3) 0.108(3) Uani 1 1 d .
C165 C 0.1346(13) 0.1295(8) 0.4644(4) 0.162(7) Uani 1 1 d .
H165 H 0.1774 0.0750 0.4592 0.194 Uiso 1 1 calc R
C166 C 0.1840(11) 0.2151(8) 0.4504(4) 0.138(5) Uani 1 1 d .
H166 H 0.2609 0.2178 0.4369 0.165 Uiso 1 1 calc R
N171 N -0.1870(8) 0.2827(6) 0.9413(2) 0.091(2) Uani 1 1 d .
C172 C -0.1996(9) 0.3727(7) 0.9310(3) 0.097(3) Uani 1 1 d .
H172 H -0.2489 0.3914 0.9116 0.116 Uiso 1 1 calc R
C173 C -0.1421(11) 0.4418(7) 0.9480(3) 0.108(3) Uani 1 1 d .
H173 H -0.1524 0.5051 0.9394 0.129 Uiso 1 1 calc R
C174 C -0.0720(11) 0.4182(8) 0.9767(3) 0.105(4) Uani 1 1 d D
C175 C -0.0597(12) 0.3243(10) 0.9873(3) 0.127(4) Uani 1 1 d .
H175 H -0.0113 0.3041 1.0069 0.152 Uiso 1 1 calc R
C176 C -0.1185(12) 0.2585(8) 0.9694(3) 0.112(4) Uani 1 1 d .
H176 H -0.1093 0.1948 0.9774 0.134 Uiso 1 1 calc R
N177 N -0.0291(10) 0.5169(9) 0.9901(3) 0.143(4) Uani 1 1 d D
P1 P -0.30620(19) 0.01116(12) 0.68539(6) 0.0618(5) Uani 1 1 d .
F11 F -0.2893(8) 0.1168(4) 0.6718(2) 0.154(3) Uani 1 1 d .
F12 F -0.1666(6) 0.0046(6) 0.6896(2) 0.152(3) Uani 1 1 d .
F13 F -0.3317(6) 0.0346(5) 0.72742(16) 0.123(2) Uani 1 1 d .
F14 F -0.3217(8) -0.0953(4) 0.6984(2) 0.157(3) Uani 1 1 d .
F15 F -0.4458(6) 0.0176(6) 0.6813(2) 0.155(3) Uani 1 1 d .
F16 F -0.2769(7) -0.0139(4) 0.64304(16) 0.124(2) Uani 1 1 d .
P2 P -0.71429(19) -0.49259(14) 0.20203(6) 0.0643(5) Uani 1 1 d .
F21 F -0.7344(7) -0.6001(4) 0.1978(2) 0.138(2) Uani 1 1 d .
F22 F -0.8547(5) -0.4826(6) 0.2122(2) 0.142(3) Uani 1 1 d .
F23 F -0.7311(7) -0.4632(6) 0.15987(16) 0.155(3) Uani 1 1 d .
F24 F -0.6921(8) -0.3894(5) 0.2080(3) 0.184(4) Uani 1 1 d .
F25 F -0.5745(5) -0.5072(5) 0.19219(19) 0.126(2) Uani 1 1 d .
F26 F -0.6940(6) -0.5230(5) 0.24498(16) 0.130(2) Uani 1 1 d .
P3 P 0.7239(2) 0.48758(18) 0.46822(6) 0.0795(7) Uani 1 1 d .
F31 F 0.5913(7) 0.4583(6) 0.4629(2) 0.153(3) Uani 1 1 d .
F32 F 0.7240(9) 0.4374(6) 0.50590(19) 0.176(4) Uani 1 1 d .
F33 F 0.6943(9) 0.5827(6) 0.4792(3) 0.206(4) Uani 1 1 d .
F34 F 0.8585(8) 0.5123(7) 0.4690(3) 0.200(4) Uani 1 1 d .
F35 F 0.7684(10) 0.3950(10) 0.4507(4) 0.236(5) Uani 1 1 d .
F36 F 0.7361(12) 0.5275(11) 0.4274(3) 0.248(6) Uani 1 1 d .
P4 P -0.7751(3) -0.02655(19) 0.94749(9) 0.1069(10) Uani 1 1 d D
F41 F -0.6778(9) 0.0039(7) 0.9215(3) 0.221(4) Uiso 1 1 d D
F42 F -0.8710(14) -0.0067(12) 0.9148(4) 0.379(10) Uiso 1 1 d D
F43 F -0.7872(13) -0.1303(7) 0.9387(4) 0.281(6) Uiso 1 1 d D
F44 F -0.7141(12) -0.0511(10) 0.9822(3) 0.297(7) Uiso 1 1 d D
F45 F -0.8302(10) 0.0650(7) 0.9609(3) 0.238(5) Uiso 1 1 d D
F46 F -0.9065(13) -0.054(2) 0.9748(5) 0.65(2) Uiso 1 1 d D
N131 N 0.1549(7) 0.2773(4) 0.3304(2) 0.0750(19) Uani 1 1 d .
C132 C 0.1684(8) 0.2878(5) 0.2928(3) 0.075(2) Uani 1 1 d .
H132 H 0.2355 0.3212 0.2804 0.090 Uiso 1 1 calc R
C133 C 0.0844(8) 0.2500(6) 0.2712(3) 0.079(2) Uani 1 1 d D
H133 H 0.0930 0.2599 0.2447 0.095 Uiso 1 1 calc R
C134 C -0.0095(7) 0.1988(5) 0.2898(3) 0.074(3) Uani 1 1 d D
C135 C -0.0246(8) 0.1869(6) 0.3285(3) 0.084(2) Uani 1 1 d D
H135 H -0.0901 0.1526 0.3414 0.100 Uiso 1 1 calc R
C136 C 0.0589(9) 0.2266(6) 0.3473(3) 0.085(3) Uani 1 1 d .
H136 H 0.0495 0.2185 0.3738 0.102 Uiso 1 1 calc R
N138 N -0.1187(10) 0.1577(7) 0.2434(3) 0.163(6) Uani 1 1 d D
N137 N -0.1051(10) 0.1526(6) 0.2738(3) 0.165(6) Uani 1 1 d D
C139 C -0.2147(8) 0.1080(6) 0.2289(3) 0.086(3) Uani 1 1 d D
C140 C -0.3098(10) 0.0588(6) 0.2467(3) 0.094(3) Uani 1 1 d D
H140 H -0.3235 0.0538 0.2731 0.112 Uiso 1 1 calc R
C141 C -0.3887(8) 0.0149(6) 0.2251(3) 0.084(2) Uani 1 1 d .
H141 H -0.4562 -0.0183 0.2374 0.100 Uiso 1 1 calc R
N142 N -0.3692(6) 0.0196(5) 0.1878(2) 0.0770(19) Uani 1 1 d .
C143 C -0.2743(9) 0.0695(6) 0.1716(3) 0.087(3) Uani 1 1 d .
H143 H -0.2597 0.0736 0.1452 0.105 Uiso 1 1 calc R
C144 C -0.1973(9) 0.1146(7) 0.1910(3) 0.093(3) Uani 1 1 d D
H144 H -0.1327 0.1500 0.1781 0.112 Uiso 1 1 calc R
O1 O 0.3218(5) 0.3858(3) 0.36351(15) 0.0591(12) Uani 1 1 d D
H1OA H 0.381(4) 0.352(4) 0.371(2) 0.071 Uiso 1 1 d D
H1OB H 0.259(4) 0.353(4) 0.361(2) 0.071 Uiso 1 1 d D
O2 O 0.2127(5) 0.4711(3) 0.43234(13) 0.0822(17) Uani 1 1 d D
H2OA H 0.2108 0.5103 0.4493 0.099 Uiso 1 1 d D
H2OB H 0.1588 0.4289 0.4329 0.099 Uiso 1 1 d D
O3 O 0.2340(4) 0.6660(3) 0.39264(14) 0.0533(11) Uani 1 1 d D
H3OB H 0.278(4) 0.692(4) 0.4073(15) 0.064 Uiso 1 1 d D
H3OA H 0.158(2) 0.678(5) 0.3984(17) 0.064 Uiso 1 1 d D
O4 O 0.4623(4) 0.5498(3) 0.39925(13) 0.0605(12) Uani 1 1 d D
H4OB H 0.5149 0.5658 0.3824 0.073 Uiso 1 1 d D
H4OA H 0.4725 0.5138 0.4178 0.073 Uiso 1 1 d D
O5 O -0.4808(4) 0.0929(3) 0.85214(14) 0.0554(11) Uani 1 1 d D
H5OB H -0.514(5) 0.050(3) 0.8421(18) 0.066 Uiso 1 1 d D
H5OA H -0.533(4) 0.132(3) 0.8612(18) 0.066 Uiso 1 1 d D
O6 O -0.2388(4) 0.1580(3) 0.88634(14) 0.0603(12) Uani 1 1 d D
H6OA H -0.169(3) 0.169(5) 0.8739(14) 0.072 Uiso 1 1 d D
H6OB H -0.233(6) 0.160(5) 0.9100(6) 0.072 Uiso 1 1 d D
O7 O -0.4113(5) 0.0030(4) 0.92773(15) 0.0707(14) Uani 1 1 d D
H7OB H -0.385(6) -0.048(3) 0.939(2) 0.085 Uiso 1 1 d D
H7OA H -0.481(4) -0.002(5) 0.920(2) 0.085 Uiso 1 1 d D
O8 O -0.1509(6) -0.0413(4) 0.88921(17) 0.0789(16) Uani 1 1 d D
H8OA H -0.139(8) -0.099(2) 0.8859(19) 0.095 Uiso 1 1 d D
H8OB H -0.142(8) -0.034(5) 0.9128(10) 0.095 Uiso 1 1 d D
O9 O -0.3690(6) -0.1043(3) 0.85472(15) 0.0743(15) Uani 1 1 d D
H9OB H -0.412(7) -0.147(4) 0.8671(17) 0.089 Uiso 1 1 d D
H9OA H -0.340(7) -0.114(5) 0.8329(11) 0.089 Uiso 1 1 d D
O25 O -0.3124(5) -0.1591(4) 0.78632(15) 0.0810(16) Uani 1 1 d D
H25A H -0.2822 -0.1264 0.7662 0.097 Uiso 1 1 d D
H25B H -0.3799 -0.1846 0.7824 0.097 Uiso 1 1 d D

loop_
_atom_site_aniso_label
_atom_site_aniso_U_11
_atom_site_aniso_U_22
_atom_site_aniso_U_33
_atom_site_aniso_U_23
_atom_site_aniso_U_13
_atom_site_aniso_U_12
Mn1 0.0460(5) 0.0306(4) 0.0484(5) -0.0043(4) -0.0088(4) -0.0030(4)
Mn2 0.0489(6) 0.0333(5) 0.0521(6) -0.0047(4) -0.0015(4) -0.0004(4)
N11 0.071(4) 0.062(4) 0.109(6) -0.019(4) -0.025(4) 0.018(3)
C12 0.114(8) 0.088(6) 0.111(7) -0.041(5) -0.046(6) 0.038(6)
C13 0.089(6) 0.093(6) 0.094(6) -0.023(5) -0.035(5) 0.038(5)
C14 0.076(6) 0.051(4) 0.119(7) -0.027(4) -0.017(5) 0.023(4)
C15 0.110(8) 0.098(7) 0.201(13) -0.085(8) -0.083(9) 0.048(6)
C16 0.083(6) 0.079(6) 0.136(9) -0.037(6) -0.046(6) 0.030(5)
N17 0.159(10) 0.090(7) 0.180(11) -0.046(7) -0.079(8) 0.054(6)
N18 0.152(9) 0.104(7) 0.119(7) -0.034(5) -0.070(7) 0.067(6)
C19 0.059(5) 0.069(5) 0.066(5) -0.022(4) -0.021(4) 0.024(4)
C20 0.066(5) 0.079(6) 0.082(6) -0.016(4) -0.004(4) 0.004(4)
C21 0.071(5) 0.066(5) 0.077(5) -0.007(4) -0.008(4) -0.001(4)
N22 0.065(4) 0.051(3) 0.088(5) -0.015(3) -0.019(4) 0.014(3)
C23 0.061(5) 0.064(5) 0.091(6) -0.021(4) 0.000(4) -0.002(4)
C24 0.096(6) 0.040(4) 0.091(6) -0.012(4) -0.009(5) 0.000(4)
N31 0.048(3) 0.039(3) 0.055(3) -0.012(2) -0.003(2) 0.002(2)
C32 0.043(4) 0.055(4) 0.050(4) -0.007(3) -0.004(3) -0.002(3)
C33 0.056(4) 0.055(4) 0.050(4) -0.007(3) -0.011(3) -0.003(3)
C34 0.038(3) 0.046(3) 0.065(4) -0.009(3) -0.011(3) 0.004(3)
C35 0.047(4) 0.060(4) 0.060(4) -0.010(3) -0.002(3) -0.005(3)
C36 0.053(4) 0.061(4) 0.050(4) -0.008(3) -0.005(3) 0.003(3)
N37 0.045(3) 0.067(4) 0.074(4) -0.017(3) -0.011(3) -0.006(3)
N38 0.061(4) 0.058(3) 0.068(4) -0.008(3) -0.019(3) -0.003(3)
C39 0.042(4) 0.042(3) 0.091(5) -0.016(3) -0.024(4) 0.007(3)
C44 0.071(5) 0.071(5) 0.085(6) -0.011(4) -0.038(4) 0.004(4)
C41 0.062(5) 0.072(5) 0.086(6) -0.019(4) -0.015(4) -0.012(4)
C40 0.069(6) 0.073(6) 0.125(8) -0.023(5) -0.016(5) -0.016(4)
N42 0.072(5) 0.061(4) 0.132(7) -0.024(4) -0.048(5) -0.001(3)
C43 0.106(8) 0.085(6) 0.101(7) -0.024(5) -0.059(6) 0.011(6)
N51 0.043(3) 0.063(4) 0.070(4) -0.002(3) -0.003(3) -0.004(3)
C52 0.055(4) 0.071(5) 0.069(5) -0.002(4) 0.003(4) 0.008(4)
C53 0.058(5) 0.058(4) 0.080(5) 0.006(4) 0.001(4) 0.012(3)
C54 0.046(4) 0.056(4) 0.052(4) 0.000(3) -0.005(3) -0.003(3)
C55 0.057(5) 0.055(4) 0.097(6) 0.008(4) 0.017(4) 0.008(3)
C56 0.070(5) 0.055(4) 0.105(7) 0.019(4) 0.014(5) 0.003(4)
N57 0.052(3) 0.055(3) 0.064(4) 0.006(3) 0.000(3) -0.001(3)
N58 0.050(3) 0.052(3) 0.055(3) -0.001(2) 0.002(3) 0.007(3)
C59 0.040(3) 0.046(3) 0.049(4) -0.003(3) -0.007(3) -0.003(3)
C60 0.058(4) 0.037(3) 0.066(4) -0.010(3) 0.012(3) 0.006(3)
C61 0.064(4) 0.035(3) 0.064(4) -0.001(3) -0.006(3) -0.002(3)
N62 0.041(3) 0.044(3) 0.049(3) -0.007(2) 0.000(2) 0.001(2)
C63 0.049(4) 0.044(3) 0.057(4) -0.004(3) 0.000(3) 0.006(3)
C64 0.054(4) 0.046(3) 0.057(4) 0.002(3) -0.001(3) 0.008(3)
N71 0.107(6) 0.071(4) 0.062(4) 0.006(3) 0.002(4) -0.013(4)
C72 0.084(6) 0.101(7) 0.081(6) -0.007(5) 0.009(5) -0.007(5)
C73 0.103(7) 0.072(6) 0.090(6) -0.007(5) -0.017(6) 0.011(5)
C74 0.100(7) 0.062(5) 0.070(5) 0.016(4) -0.030(5) -0.023(5)
C75 0.096(7) 0.085(6) 0.063(5) 0.011(4) -0.009(4) -0.022(5)
C76 0.115(7) 0.065(5) 0.069(5) -0.005(4) -0.002(5) -0.004(5)
N77 0.081(6) 0.131(7) 0.075(5) -0.026(5) -0.011(4) 0.011(5)
N78 0.097(6) 0.130(8) 0.087(6) -0.036(5) -0.019(5) 0.018(5)
C79 0.094(6) 0.069(5) 0.060(5) 0.010(4) -0.023(4) -0.031(5)
C80 0.089(7) 0.088(7) 0.081(6) -0.009(5) -0.005(5) -0.013(5)
C81 0.100(7) 0.075(6) 0.095(7) -0.013(5) -0.012(6) 0.006(5)
N82 0.116(6) 0.053(4) 0.084(5) -0.001(3) -0.018(5) -0.015(4)
C83 0.111(7) 0.071(5) 0.067(5) -0.007(4) -0.003(5) -0.014(5)
C84 0.109(7) 0.056(5) 0.085(6) -0.010(4) -0.016(5) -0.003(4)
N91 0.056(4) 0.075(4) 0.067(4) -0.013(3) 0.002(3) -0.016(3)
C92 0.067(5) 0.060(4) 0.075(5) -0.001(4) -0.003(4) -0.008(4)
C93 0.058(4) 0.057(4) 0.065(4) -0.007(3) 0.007(4) 0.004(3)
C94 0.041(4) 0.063(4) 0.053(4) -0.008(3) 0.001(3) -0.007(3)
C95 0.052(4) 0.066(4) 0.074(5) -0.006(4) 0.008(4) -0.002(3)
C96 0.046(4) 0.076(5) 0.085(5) -0.015(4) 0.001(4) -0.001(4)
N97 0.047(3) 0.060(3) 0.061(3) -0.006(3) 0.005(3) 0.003(3)
N98 0.052(3) 0.056(3) 0.054(3) -0.001(3) 0.003(3) -0.002(3)
C99 0.040(3) 0.050(3) 0.043(3) -0.007(3) -0.002(3) 0.003(3)
C100 0.055(4) 0.044(3) 0.067(4) 0.002(3) -0.003(3) 0.008(3)
C101 0.049(4) 0.045(3) 0.060(4) -0.002(3) 0.005(3) 0.004(3)
N102 0.047(3) 0.037(3) 0.043(3) -0.004(2) -0.003(2) 0.001(2)
C103 0.067(5) 0.035(3) 0.068(4) -0.004(3) 0.014(4) 0.008(3)
C104 0.058(4) 0.044(4) 0.086(5) -0.013(3) 0.018(4) 0.005(3)
N111 0.066(4) 0.059(4) 0.101(5) -0.024(3) -0.029(4) 0.013(3)
C112 0.068(5) 0.055(5) 0.123(7) -0.019(4) -0.027(5) 0.010(4)
C113 0.079(6) 0.049(4) 0.108(7) -0.017(4) -0.015(5) 0.005(4)
C114 0.053(5) 0.069(5) 0.088(6) -0.010(4) -0.017(4) 0.016(4)
C115 0.067(5) 0.073(5) 0.118(7) -0.028(5) -0.035(5) 0.014(4)
C116 0.085(6) 0.064(5) 0.120(7) -0.037(5) -0.028(6) 0.013(4)
N117 0.064(4) 0.067(4) 0.125(6) -0.011(4) -0.019(4) 0.010(3)
N118 0.063(4) 0.061(4) 0.106(5) -0.004(4) -0.007(4) 0.011(3)
C119 0.054(4) 0.059(4) 0.089(6) -0.007(4) -0.008(4) 0.010(3)
C120 0.047(4) 0.067(5) 0.104(6) 0.005(4) 0.004(4) 0.004(4)
C121 0.076(6) 0.060(5) 0.100(6) -0.001(4) -0.008(5) -0.005(4)
N122 0.055(4) 0.063(4) 0.103(5) -0.009(4) -0.006(4) 0.014(3)
C123 0.056(5) 0.074(6) 0.123(8) 0.010(5) 0.012(5) 0.009(4)
C124 0.064(5) 0.054(4) 0.128(8) 0.016(5) 0.005(5) 0.008(4)
N151 0.089(5) 0.059(4) 0.078(5) -0.025(3) -0.012(4) -0.020(3)
C152 0.116(7) 0.046(4) 0.088(6) -0.018(4) -0.023(5) -0.007(4)
C153 0.096(6) 0.065(5) 0.074(5) -0.017(4) -0.019(5) -0.012(4)
C154 0.077(5) 0.054(4) 0.067(5) -0.021(3) -0.013(4) -0.014(4)
C155 0.102(7) 0.057(5) 0.092(6) -0.025(4) -0.024(5) -0.007(4)
C156 0.111(7) 0.072(6) 0.086(6) -0.024(4) -0.039(5) -0.010(5)
N157 0.091(5) 0.059(3) 0.090(5) -0.019(4) -0.019(4) -0.009(4)
N161 0.109(6) 0.072(5) 0.100(6) 0.021(4) -0.010(5) -0.028(5)
C162 0.132(10) 0.059(5) 0.134(9) 0.009(5) 0.001(8) -0.007(6)
C163 0.103(8) 0.059(5) 0.152(10) 0.008(6) 0.022(7) -0.004(5)
C164 0.086(6) 0.061(5) 0.122(8) 0.029(5) 0.013(6) -0.009(5)
N167 0.102(7) 0.064(5) 0.148(7) 0.019(5) 0.014(6) -0.003(4)
C165 0.148(11) 0.067(6) 0.242(16) 0.029(8) 0.084(11) 0.004(7)
C166 0.111(9) 0.083(7) 0.196(13) 0.033(8) 0.055(9) -0.005(7)
N171 0.104(6) 0.084(5) 0.086(5) -0.031(4) 0.005(4) -0.026(4)
C172 0.100(7) 0.093(7) 0.102(7) -0.031(6) -0.011(6) -0.005(6)
C173 0.130(9) 0.080(6) 0.118(9) -0.040(6) -0.002(7) -0.013(6)
C174 0.124(9) 0.109(8) 0.089(7) -0.056(6) 0.015(6) -0.056(7)
C175 0.155(11) 0.155(12) 0.077(7) -0.022(7) -0.025(7) -0.041(9)
C176 0.156(11) 0.085(7) 0.096(8) -0.004(6) -0.023(7) -0.042(7)
N177 0.097(10) 0.220(14) 0.107(10) -0.005(9) 0.003(6) 0.001(8)
P1 0.0726(13) 0.0420(9) 0.0704(13) -0.0033(8) -0.0079(10) -0.0019(8)
F11 0.220(8) 0.051(3) 0.176(6) -0.007(3) 0.055(6) -0.009(4)
F12 0.080(4) 0.226(8) 0.161(6) -0.062(6) -0.023(4) 0.013(5)
F13 0.132(5) 0.148(5) 0.092(4) -0.039(4) 0.006(3) -0.026(4)
F14 0.244(9) 0.068(3) 0.148(6) 0.020(4) 0.013(6) -0.025(4)
F15 0.085(4) 0.224(8) 0.159(6) -0.026(6) -0.031(4) 0.011(5)
F16 0.178(6) 0.099(4) 0.094(4) -0.022(3) 0.009(4) -0.020(4)
P2 0.0697(13) 0.0582(11) 0.0633(12) -0.0073(9) 0.0039(10) 0.0047(9)
F21 0.167(6) 0.091(4) 0.163(6) -0.015(4) -0.043(5) -0.019(4)
F22 0.079(4) 0.194(7) 0.142(6) 0.014(5) 0.018(4) 0.024(4)
F23 0.155(6) 0.224(8) 0.074(4) 0.032(4) -0.001(4) 0.055(6)
F24 0.193(8) 0.073(4) 0.295(11) -0.068(5) -0.022(7) 0.013(4)
F25 0.082(4) 0.129(5) 0.155(6) 0.012(4) 0.012(4) 0.020(3)
F26 0.133(5) 0.172(6) 0.088(4) -0.010(4) -0.019(4) 0.003(4)
P3 0.0963(18) 0.0888(16) 0.0539(12) -0.0013(11) -0.0148(11) -0.0134(13)
F31 0.123(6) 0.189(8) 0.153(6) -0.021(5) -0.036(5) -0.008(5)
F32 0.271(10) 0.168(7) 0.093(4) 0.015(4) -0.065(5) -0.101(7)
F33 0.201(9) 0.113(6) 0.307(13) -0.058(7) -0.003(8) 0.016(6)
F34 0.149(7) 0.167(8) 0.282(12) 0.021(7) -0.053(7) -0.013(6)
F35 0.203(10) 0.283(14) 0.258(12) -0.147(11) -0.086(9) 0.038(9)
F36 0.243(12) 0.369(18) 0.123(7) -0.003(9) -0.002(7) 0.007(12)
P4 0.139(3) 0.0749(16) 0.101(2) -0.0094(14) 0.0237(18) -0.0137(16)
N131 0.079(5) 0.047(3) 0.107(6) -0.022(4) -0.040(4) 0.010(3)
C132 0.067(5) 0.058(5) 0.102(7) -0.013(4) -0.009(5) -0.001(4)
C133 0.103(7) 0.062(5) 0.078(5) -0.024(4) -0.030(5) 0.021(5)
C134 0.065(5) 0.039(4) 0.131(8) -0.039(4) -0.044(5) 0.009(3)
C135 0.083(6) 0.065(5) 0.105(7) -0.012(5) -0.017(5) -0.008(4)
C136 0.107(7) 0.067(5) 0.083(6) -0.011(4) -0.020(5) 0.003(5)
N138 0.209(13) 0.090(7) 0.218(14) -0.066(8) -0.113(12) 0.076(8)
N137 0.223(13) 0.080(6) 0.221(14) -0.078(8) -0.111(11) 0.084(7)
C139 0.067(6) 0.054(5) 0.151(10) -0.032(6) -0.060(6) 0.012(4)
C140 0.141(9) 0.071(6) 0.079(6) -0.032(5) -0.040(6) 0.027(6)
C141 0.081(6) 0.069(5) 0.099(7) -0.016(5) 0.008(5) 0.000(4)
N142 0.066(4) 0.064(4) 0.109(6) -0.029(4) -0.029(4) -0.004(3)
C143 0.100(7) 0.083(6) 0.085(6) -0.027(5) -0.020(5) -0.008(5)
C144 0.076(6) 0.086(6) 0.122(9) -0.028(6) -0.005(6) -0.017(5)
O1 0.062(3) 0.033(2) 0.087(3) -0.010(2) -0.029(3) 0.000(2)
O2 0.127(5) 0.067(3) 0.054(3) 0.000(2) -0.014(3) -0.047(3)
O3 0.047(3) 0.043(2) 0.076(3) -0.021(2) -0.014(2) 0.003(2)
O4 0.053(3) 0.063(3) 0.065(3) 0.008(2) -0.020(2) -0.008(2)
O5 0.046(3) 0.049(3) 0.074(3) -0.020(2) -0.011(2) 0.003(2)
O6 0.062(3) 0.055(3) 0.064(3) -0.022(2) 0.012(2) -0.017(2)
O7 0.081(4) 0.062(3) 0.065(3) 0.004(2) 0.005(3) 0.000(3)
O8 0.090(4) 0.060(3) 0.092(4) -0.021(3) -0.026(3) 0.025(3)
O9 0.109(5) 0.040(3) 0.073(4) -0.011(2) 0.003(3) -0.019(3)
O25 0.086(4) 0.088(4) 0.073(3) -0.022(3) -0.011(3) -0.029(3)

loop_
_atom_type_symbol
_atom_type_description
_atom_type_scat_dispersion_real
_atom_type_scat_dispersion_imag
_atom_type_scat_source
C C 0.0033 0.0016 'International Tables Vol C Tables 4.2.6.8 and 6.1.1.4'
H H 0.0000 0.0000 'International Tables Vol C Tables 4.2.6.8 and 6.1.1.4'
N N 0.0061 0.0033 'International Tables Vol C Tables 4.2.6.8 and 6.1.1.4'
O O 0.0106 0.0060 'International Tables Vol C Tables 4.2.6.8 and 6.1.1.4'
F F 0.0171 0.0103 'International Tables Vol C Tables 4.2.6.8 and 6.1.1.4'
P P 0.1023 0.0942 'International Tables Vol C Tables 4.2.6.8 and 6.1.1.4'
Mn Mn 0.3368 0.7283 'International Tables Vol C Tables 4.2.6.8 and 6.1.1.4'

loop_
_geom_angle_atom_site_label_1
_geom_angle_atom_site_label_2
_geom_angle_atom_site_label_3
_geom_angle
_geom_angle_site_symmetry_1
O3 Mn1 O2 88.7(2) .
O3 Mn1 O1 175.24(19) .
O2 Mn1 O1 87.5(2) .
O3 Mn1 O4 87.79(18) .
O2 Mn1 O4 89.37(19) .
O1 Mn1 O4 95.06(18) .
O3 Mn1 N31 92.41(17) .
O2 Mn1 N31 93.7(2) .
O1 Mn1 N31 84.95(17) .
O4 Mn1 N31 176.93(18) .
O3 Mn1 N102 92.50(18) .
O2 Mn1 N102 172.7(2) .
O1 Mn1 N102 91.62(18) .
O4 Mn1 N102 83.44(17) .
N31 Mn1 N102 93.49(18) .
O5 Mn2 O9 90.6(2) .
O5 Mn2 O6 95.79(19) .
O9 Mn2 O6 172.9(2) .
O5 Mn2 O8 177.3(2) .
O9 Mn2 O8 86.7(2) .
O6 Mn2 O8 86.9(2) .
O5 Mn2 O7 88.1(2) .
O9 Mn2 O7 93.0(2) .
O6 Mn2 O7 90.26(19) .
O8 Mn2 O7 92.1(2) .
O5 Mn2 N62 89.31(18) .
O9 Mn2 N62 91.93(19) .
O6 Mn2 N62 85.09(18) .
O8 Mn2 N62 90.7(2) .
O7 Mn2 N62 174.40(18) .
C16 N11 C12 117.8(7) .
N11 C12 C13 122.9(9) .
N11 C12 H12 118.6 .
C13 C12 H12 118.6 .
C14 C13 C12 117.8(8) .
C14 C13 H13 121.1 .
C12 C13 H13 121.1 .
C15 C14 C13 118.6(7) .
C15 C14 N17 119.5(9) .
C13 C14 N17 121.6(8) .
C14 C15 C16 119.2(9) .
C14 C15 H15 120.4 .
C16 C15 H15 120.4 .
N11 C16 C15 123.7(9) .
N11 C16 H16 118.2 .
C15 C16 H16 118.2 .
N18 N17 C14 124.0(13) .
N17 N18 C19 123.8(12) .
C24 C19 C20 120.0(7) .
C24 C19 N18 122.9(9) .
C20 C19 N18 116.9(8) .
C19 C20 C21 118.0(8) .
C19 C20 H20 121.0 .
C21 C20 H20 121.0 .
N22 C21 C20 123.6(8) .
N22 C21 H21 118.2 .
C20 C21 H21 118.2 .
C21 N22 C23 116.4(6) .
N22 C23 C24 123.5(8) .
N22 C23 H23 118.3 .
C24 C23 H23 118.3 .
C19 C24 C23 118.4(7) .
C19 C24 H24 120.8 .
C23 C24 H24 120.8 .
C32 N31 C36 117.3(6) .
C32 N31 Mn1 122.6(4) .
C36 N31 Mn1 118.6(4) .
N31 C32 C33 124.1(6) .
N31 C32 H32 118.0 .
C33 C32 H32 118.0 .
C34 C33 C32 118.4(6) .
C34 C33 H33 120.8 .
C32 C33 H33 120.8 .
C35 C34 C33 118.6(6) .
C35 C34 N37 116.7(6) .
C33 C34 N37 124.7(6) .
C34 C35 C36 119.4(6) .
C34 C35 H35 120.3 .
C36 C35 H35 120.3 .
N31 C36 C35 122.1(6) .
N31 C36 H36 119.0 .
C35 C36 H36 119.0 .
N38 N37 C34 114.6(6) .
N37 N38 C39 112.6(6) .
C41 C39 C44 120.4(7) .
C41 C39 N38 124.3(7) .
C44 C39 N38 115.2(7) .
C39 C44 C43 117.2(9) .
C39 C44 H44 121.4 .
C43 C44 H44 121.4 .
C39 C41 C40 118.1(8) .
C39 C41 H41 120.9 .
C40 C41 H41 120.9 .
N42 C40 C41 123.0(9) .
N42 C40 H40 118.5 .
C41 C40 H40 118.5 .
C40 N42 C43 117.8(7) .
N42 C43 C44 123.6(9) .
N42 C43 H43 118.2 .
C44 C43 H43 118.2 .
C56 N51 C52 115.2(6) .
N51 C52 C53 123.1(7) .
N51 C52 H52 118.5 .
C53 C52 H52 118.5 .
C54 C53 C52 120.5(7) .
C54 C53 H53 119.7 .
C52 C53 H53 119.7 .
C55 C54 C53 117.3(6) .
C55 C54 N57 124.6(6) .
C53 C54 N57 117.8(6) .
C54 C55 C56 117.8(7) .
C54 C55 H55 121.1 .
C56 C55 H55 121.1 .
N51 C56 C55 126.0(7) .
N51 C56 H56 117.0 .
C55 C56 H56 117.0 .
N58 N57 C54 114.2(5) .
N57 N58 C59 114.5(5) .
C64 C59 C60 118.9(6) .
C64 C59 N58 116.4(5) .
C60 C59 N58 124.6(6) .
C61 C60 C59 117.8(6) .
C61 C60 H60 121.1 .
C59 C60 H60 121.1 .
N62 C61 C60 125.0(6) .
N62 C61 H61 117.5 .
C60 C61 H61 117.5 .
C61 N62 C63 116.2(5) .
C61 N62 Mn2 123.8(4) .
C63 N62 Mn2 118.2(4) .
N62 C63 C64 123.6(6) .
N62 C63 H63 118.2 .
C64 C63 H63 118.2 .
C59 C64 C63 118.4(6) .
C59 C64 H64 120.8 .
C63 C64 H64 120.8 .
C76 N71 C72 116.5(7) .
N71 C72 C73 123.5(9) .
N71 C72 H72 118.3 .
C73 C72 H72 118.3 .
C74 C73 C72 118.3(9) .
C74 C73 H73 120.8 .
C72 C73 H73 120.8 .
C75 C74 C73 119.1(8) .
C75 C74 N77 110.6(9) .
C73 C74 N77 130.3(9) .
C74 C75 C76 118.7(9) .
C74 C75 H75 120.6 .
C76 C75 H75 120.6 .
N71 C76 C75 123.7(9) .
N71 C76 H76 118.2 .
C75 C76 H76 118.2 .
N78 N77 C74 103.7(9) .
N77 N78 C79 103.0(9) .
C84 C79 C80 118.8(8) .
C84 C79 N78 129.7(9) .
C80 C79 N78 111.5(8) .
C81 C80 C79 118.1(9) .
C81 C80 H80 121.0 .
C79 C80 H80 121.0 .
N82 C81 C80 124.2(9) .
N82 C81 H81 117.9 .
C80 C81 H81 117.9 .
C81 N82 C83 117.5(7) .
N82 C83 C84 122.0(9) .
N82 C83 H83 119.0 .
C84 C83 H83 119.0 .
C79 C84 C83 119.4(8) .
C79 C84 H84 120.3 .
C83 C84 H84 120.3 .
C92 N91 C96 116.2(6) .
N91 C92 C93 124.3(7) .
N91 C92 H92 117.9 .
C93 C92 H92 117.9 .
C92 C93 C94 118.4(7) .
C92 C93 H93 120.8 .
C94 C93 H93 120.8 .
C93 C94 C95 119.2(6) .
C93 C94 N97 126.0(6) .
C95 C94 N97 114.7(6) .
C96 C95 C94 117.4(7) .
C96 C95 H95 121.3 .
C94 C95 H95 121.3 .
N91 C96 C95 124.4(7) .
N91 C96 H96 117.8 .
C95 C96 H96 117.8 .
N98 N97 C94 115.6(5) .
N97 N98 C99 113.4(5) .
C100 C99 C104 118.1(6) .
C100 C99 N98 118.4(6) .
C104 C99 N98 123.5(6) .
C99 C100 C101 119.3(6) .
C99 C100 H100 120.3 .
C101 C100 H100 120.3 .
N102 C101 C100 122.5(6) .
N102 C101 H101 118.8 .
C100 C101 H101 118.8 .
C103 N102 C101 116.7(5) .
C103 N102 Mn1 118.8(4) .
C101 N102 Mn1 122.8(4) .
N102 C103 C104 124.5(6) .
N102 C103 H103 117.7 .
C104 C103 H103 117.7 .
C103 C104 C99 118.7(6) .
C103 C104 H104 120.6 .
C99 C104 H104 120.6 .
C116 N111 C112 115.8(7) .
N111 C112 C113 124.1(8) .
N111 C112 H112 118.0 .
C113 C112 H112 118.0 .
C114 C113 C112 118.9(7) .
C114 C113 H113 120.5 .
C112 C113 H113 120.5 .
C113 C114 C115 118.4(7) .
C113 C114 N117 124.4(7) .
C115 C114 N117 116.9(7) .
C116 C115 C114 117.0(8) .
C116 C115 H115 121.5 .
C114 C115 H115 121.5 .
N111 C116 C115 125.7(8) .
N111 C116 H116 117.1 .
C115 C116 H116 117.1 .
N118 N117 C114 112.9(7) .
N117 N118 C119 114.0(7) .
C124 C119 C120 118.4(7) .
C124 C119 N118 123.9(7) .
C120 C119 N118 117.6(7) .
C121 C120 C119 118.9(7) .
C121 C120 H120 120.6 .
C119 C120 H120 120.6 .
N122 C121 C120 123.4(7) .
N122 C121 H121 118.3 .
C120 C121 H121 118.3 .
C123 N122 C121 116.2(7) .
N122 C123 C124 125.1(8) .
N122 C123 H123 117.5 .
C124 C123 H123 117.5 .
C123 C124 C119 118.0(7) .
C123 C124 H124 121.0 .
C119 C124 H124 121.0 .
C152 N151 C156 116.9(7) .
N151 C152 C153 123.5(8) .
N151 C152 H152 118.3 .
C153 C152 H152 118.3 .
C154 C153 C152 118.6(8) .
C154 C153 H153 120.7 .
C152 C153 H153 120.7 .
C153 C154 C155 118.8(7) .
C153 C154 N157 117.3(7) .
C155 C154 N157 124.0(7) .
C154 C155 C156 117.9(8) .
C154 C155 H155 121.0 .
C156 C155 H155 121.0 .
N151 C156 C155 124.3(8) .
N151 C156 H156 117.9 .
C155 C156 H156 117.9 .
N157 N157 C154 114.2(9) 2_676
C162 N161 C166 117.0(8) .
N161 C162 C163 124.6(10) .
N161 C162 H162 117.7 .
C163 C162 H162 117.7 .
C164 C163 C162 117.6(10) .
C164 C163 H163 121.2 .
C162 C163 H163 121.2 .
C165 C164 C163 117.6(9) .
C165 C164 N167 126.2(9) .
C163 C164 N167 116.3(8) .
N167 N167 C164 113.1(10) 2_556
C164 C165 C166 122.1(11) .
C164 C165 H165 119.0 .
C166 C165 H165 119.0 .
N161 C166 C165 121.1(11) .
N161 C166 H166 119.4 .
C165 C166 H166 119.4 .
C172 N171 C176 117.3(9) .
N171 C172 C173 122.6(11) .
N171 C172 H172 118.7 .
C173 C172 H172 118.7 .
C174 C173 C172 120.8(11) .
C174 C173 H173 119.6 .
C172 C173 H173 119.6 .
C173 C174 C175 116.2(9) .
C173 C174 N177 105.8(10) .
C175 C174 N177 138.0(12) .
C174 C175 C176 120.6(12) .
C174 C175 H175 119.7 .
C176 C175 H175 119.7 .
N171 C176 C175 122.4(11) .
N171 C176 H176 118.8 .
C175 C176 H176 118.8 .
N177 N177 C174 93.2(17) 2_567
F11 P1 F14 178.9(4) .
F11 P1 F12 88.7(5) .
F14 P1 F12 90.9(5) .
F11 P1 F15 91.4(5) .
F14 P1 F15 89.0(5) .
F12 P1 F15 179.9(6) .
F11 P1 F13 90.3(4) .
F14 P1 F13 90.7(4) .
F12 P1 F13 90.9(4) .
F15 P1 F13 89.0(4) .
F11 P1 F16 90.2(4) .
F14 P1 F16 88.8(4) .
F12 P1 F16 87.6(4) .
F15 P1 F16 92.4(4) .
F13 P1 F16 178.4(4) .
F24 P2 F23 90.1(5) .
F24 P2 F25 90.6(4) .
F23 P2 F25 90.6(4) .
F24 P2 F22 91.7(5) .
F23 P2 F22 90.2(4) .
F25 P2 F22 177.6(4) .
F24 P2 F21 177.2(5) .
F23 P2 F21 92.6(4) .
F25 P2 F21 88.6(4) .
F22 P2 F21 89.1(4) .
F24 P2 F26 89.8(5) .
F23 P2 F26 178.7(4) .
F25 P2 F26 88.1(4) .
F22 P2 F26 91.1(4) .
F21 P2 F26 87.4(4) .
F32 P3 F33 98.7(6) .
F32 P3 F36 171.3(7) .
F33 P3 F36 89.3(7) .
F32 P3 F34 89.9(5) .
F33 P3 F34 87.6(6) .
F36 P3 F34 87.0(6) .
F32 P3 F31 94.3(5) .
F33 P3 F31 96.9(5) .
F36 P3 F31 88.1(6) .
F34 P3 F31 173.3(6) .
F32 P3 F35 89.2(7) .
F33 P3 F35 170.5(7) .
F36 P3 F35 82.5(7) .
F34 P3 F35 87.3(6) .
F31 P3 F35 87.6(5) .
F41 P4 F44 102.1(7) .
F41 P4 F45 104.0(6) .
F44 P4 F45 93.9(6) .
F41 P4 F43 100.7(6) .
F44 P4 F43 94.4(7) .
F45 P4 F43 151.6(7) .
F41 P4 F42 90.8(7) .
F44 P4 F42 167.1(8) .
F45 P4 F42 82.9(6) .
F43 P4 F42 83.0(7) .
F41 P4 F46 171.6(9) .
F44 P4 F46 85.7(7) .
F45 P4 F46 72.1(10) .
F43 P4 F46 81.5(9) .
F42 P4 F46 81.4(7) .
C132 N131 C136 117.5(7) .
N131 C132 C133 121.7(8) .
N131 C132 H132 119.1 .
C133 C132 H132 119.1 .
C134 C133 C132 118.0(8) .
C134 C133 H133 121.0 .
C132 C133 H133 121.0 .
C133 C134 C135 121.1(7) .
C133 C134 N137 127.9(9) .
C135 C134 N137 111.0(9) .
C136 C135 C134 117.4(9) .
C136 C135 H135 121.3 .
C134 C135 H135 121.3 .
N131 C136 C135 124.2(9) .
N131 C136 H136 117.9 .
C135 C136 H136 117.9 .
N137 N138 C139 122.5(12) .
N138 N137 C134 124.9(12) .
C140 C139 C144 119.3(8) .
C140 C139 N138 131.3(11) .
C144 C139 N138 109.4(10) .
C139 C140 C141 119.2(9) .
C139 C140 H140 120.4 .
C141 C140 H140 120.4 .
N142 C141 C140 121.2(9) .
N142 C141 H141 119.4 .
C140 C141 H141 119.4 .
C143 N142 C141 117.2(7) .
N142 C143 C144 123.8(9) .
N142 C143 H143 118.1 .
C144 C143 H143 118.1 .
C143 C144 C139 119.3(9) .
C143 C144 H144 120.4 .
C139 C144 H144 120.4 .
Mn1 O1 H1OA 125(4) .
Mn1 O1 H1OB 116(4) .
H1OA O1 H1OB 112(3) .
Mn1 O2 H2OA 113.7(3) .
Mn1 O2 H2OB 115.7(4) .
H2OA O2 H2OB 121.9(6) .
Mn1 O3 H3OB 119(4) .
Mn1 O3 H3OA 119(4) .
H3OB O3 H3OA 110(3) .
Mn1 O4 H4OB 111.7(4) .
Mn1 O4 H4OA 112.8(4) .
H4OB O4 H4OA 124.8(6) .
Mn2 O5 H5OB 104(4) .
Mn2 O5 H5OA 134(4) .
H5OB O5 H5OA 113(3) .
Mn2 O6 H6OA 110(5) .
Mn2 O6 H6OB 115(5) .
H6OA O6 H6OB 111(3) .
Mn2 O7 H7OB 109(6) .
Mn2 O7 H7OA 95(6) .
H7OB O7 H7OA 114(4) .
Mn2 O8 H8OA 120(6) .
Mn2 O8 H8OB 111(6) .
H8OA O8 H8OB 108(3) .
Mn2 O9 H9OB 130(5) .
Mn2 O9 H9OA 114(5) .
H9OB O9 H9OA 117(4) .
H25A O25 H25B 110.4(6) .

loop_
_geom_bond_atom_site_label_1
_geom_bond_atom_site_label_2
_geom_bond_distance
_geom_bond_site_symmetry_2
Mn1 O3 2.126(4) .
Mn1 O2 2.138(5) .
Mn1 O1 2.189(4) .
Mn1 O4 2.203(4) .
Mn1 N31 2.276(5) .
Mn1 N102 2.278(5) .
Mn2 O5 2.145(5) .
Mn2 O9 2.149(5) .
Mn2 O6 2.167(4) .
Mn2 O8 2.178(5) .
Mn2 O7 2.182(5) .
Mn2 N62 2.312(5) .
N11 C16 1.291(11) .
N11 C12 1.333(11) .
C12 C13 1.386(11) .
C12 H12 0.9300 .
C13 C14 1.368(12) .
C13 H13 0.9300 .
C14 C15 1.364(13) .
C14 N17 1.454(11) .
C15 C16 1.364(12) .
C15 H15 0.9300 .
C16 H16 0.9300 .
N17 N18 0.971(11) .
N18 C19 1.449(11) .
C19 C24 1.345(11) .
C19 C20 1.351(11) .
C20 C21 1.384(11) .
C20 H20 0.9300 .
C21 N22 1.306(10) .
C21 H21 0.9300 .
N22 C23 1.344(10) .
C23 C24 1.363(10) .
C23 H23 0.9300 .
C24 H24 0.9300 .
N31 C32 1.323(8) .
N31 C36 1.335(8) .
C32 C33 1.372(9) .
C32 H32 0.9300 .
C33 C34 1.372(9) .
C33 H33 0.9300 .
C34 C35 1.365(9) .
C34 N37 1.446(8) .
C35 C36 1.387(9) .
C35 H35 0.9300 .
C36 H36 0.9300 .
N37 N38 1.216(8) .
N38 C39 1.433(8) .
C39 C41 1.354(10) .
C39 C44 1.382(11) .
C44 C43 1.400(12) .
C44 H44 0.9300 .
C41 C40 1.406(11) .
C41 H41 0.9300 .
C40 N42 1.325(12) .
C40 H40 0.9300 .
N42 C43 1.324(12) .
C43 H43 0.9300 .
N51 C56 1.309(9) .
N51 C52 1.323(9) .
C52 C53 1.375(10) .
C52 H52 0.9300 .
C53 C54 1.363(9) .
C53 H53 0.9300 .
C54 C55 1.361(9) .
C54 N57 1.426(8) .
C55 C56 1.383(10) .
C55 H55 0.9300 .
C56 H56 0.9300 .
N57 N58 1.230(7) .
N58 C59 1.436(8) .
C59 C64 1.367(9) .
C59 C60 1.384(8) .
C60 C61 1.368(9) .
C60 H60 0.9300 .
C61 N62 1.325(8) .
C61 H61 0.9300 .
N62 C63 1.328(7) .
C63 C64 1.390(9) .
C63 H63 0.9300 .
C64 H64 0.9300 .
N71 C76 1.313(11) .
N71 C72 1.317(12) .
C72 C73 1.395(12) .
C72 H72 0.9300 .
C73 C74 1.353(13) .
C73 H73 0.9300 .
C74 C75 1.345(13) .
C74 N77 1.564(11) .
C75 C76 1.390(11) .
C75 H75 0.9300 .
C76 H76 0.9300 .
N77 N78 1.109(10) .
N78 C79 1.546(11) .
C79 C84 1.349(12) .
C79 C80 1.370(12) .
C80 C81 1.369(12) .
C80 H80 0.9300 .
C81 N82 1.307(11) .
C81 H81 0.9300 .
N82 C83 1.329(11) .
C83 C84 1.386(11) .
C83 H83 0.9300 .
C84 H84 0.9300 .
N91 C92 1.331(10) .
N91 C96 1.330(10) .
C92 C93 1.358(10) .
C92 H92 0.9300 .
C93 C94 1.369(9) .
C93 H93 0.9300 .
C94 C95 1.384(10) .
C94 N97 1.430(8) .
C95 C96 1.368(10) .
C95 H95 0.9300 .
C96 H96 0.9300 .
N97 N98 1.227(7) .
N98 C99 1.427(8) .
C99 C100 1.370(9) .
C99 C104 1.377(9) .
C100 C101 1.387(9) .
C100 H100 0.9300 .
C101 N102 1.345(7) .
C101 H101 0.9300 .
N102 C103 1.317(8) .
C103 C104 1.371(9) .
C103 H103 0.9300 .
C104 H104 0.9300 .
N111 C116 1.306(10) .
N111 C112 1.321(10) .
C112 C113 1.374(10) .
C112 H112 0.9300 .
C113 C114 1.365(11) .
C113 H113 0.9300 .
C114 C115 1.382(11) .
C114 N117 1.440(9) .
C115 C116 1.380(11) .
C115 H115 0.9300 .
C116 H116 0.9300 .
N117 N118 1.206(9) .
N118 C119 1.449(9) .
C119 C124 1.367(11) .
C119 C120 1.371(10) .
C120 C121 1.367(11) .
C120 H120 0.9300 .
C121 N122 1.330(10) .
C121 H121 0.9300 .
N122 C123 1.309(10) .
C123 C124 1.362(11) .
C123 H123 0.9300 .
C124 H124 0.9300 .
N151 C152 1.301(10) .
N151 C156 1.330(10) .
C152 C153 1.390(11) .
C152 H152 0.9300 .
C153 C154 1.368(11) .
C153 H153 0.9300 .
C154 C155 1.368(11) .
C154 N157 1.435(9) .
C155 C156 1.372(10) .
C155 H155 0.9300 .
C156 H156 0.9300 .
N157 N157 1.222(12) 2_676
N161 C162 1.289(13) .
N161 C166 1.309(13) .
C162 C163 1.388(12) .
C162 H162 0.9300 .
C163 C164 1.346(13) .
C163 H163 0.9300 .
C164 C165 1.322(14) .
C164 N167 1.462(10) .
N167 N167 1.185(14) 2_556
C165 C166 1.366(14) .
C165 H165 0.9300 .
C166 H166 0.9300 .
N171 C172 1.306(12) .
N171 C176 1.318(13) .
C172 C173 1.392(13) .
C172 H172 0.9300 .
C173 C174 1.345(15) .
C173 H173 0.9300 .
C174 C175 1.362(16) .
C174 N177 1.619(14) .
C175 C176 1.383(14) .
C175 H175 0.9300 .
C176 H176 0.9300 .
N177 N177 1.065(14) 2_567
P1 F11 1.541(5) .
P1 F14 1.545(6) .
P1 F12 1.552(6) .
P1 F15 1.551(7) .
P1 F13 1.563(6) .
P1 F16 1.585(6) .
P2 F24 1.533(7) .
P2 F23 1.537(6) .
P2 F25 1.557(6) .
P2 F22 1.558(6) .
P2 F21 1.575(6) .
P2 F26 1.575(6) .
P3 F32 1.448(7) .
P3 F33 1.475(8) .
P3 F36 1.495(10) .
P3 F34 1.523(9) .
P3 F31 1.549(8) .
P3 F35 1.573(11) .
P4 F41 1.387(8) .
P4 F44 1.464(9) .
P4 F45 1.536(8) .
P4 F43 1.552(9) .
P4 F42 1.637(10) .
P4 F46 1.688(10) .
N131 C132 1.322(10) .
N131 C136 1.340(11) .
C132 C133 1.398(11) .
C132 H132 0.9300 .
C133 C134 1.348(12) .
C133 H133 0.9300 .
C134 C135 1.363(12) .
C134 N137 1.432(8) .
C135 C136 1.343(12) .
C135 H135 0.9300 .
C136 H136 0.9300 .
N138 N137 1.097(8) .
N138 C139 1.437(8) .
C139 C140 1.333(13) .
C139 C144 1.337(13) .
C140 C141 1.398(12) .
C140 H140 0.9300 .
C141 N142 1.319(11) .
C141 H141 0.9300 .
N142 C143 1.317(11) .
C143 C144 1.344(12) .
C143 H143 0.9300 .
C144 H144 0.9300 .
O1 H1OA 0.85(2) .
O1 H1OB 0.85(2) .
O2 H2OA 0.861(5) .
O2 H2OB 0.844(4) .
O3 H3OB 0.85(2) .
O3 H3OA 0.86(2) .
O4 H4OB 0.809(5) .
O4 H4OA 0.806(4) .
O5 H5OB 0.84(2) .
O5 H5OA 0.85(2) .
O6 H6OA 0.85(2) .
O6 H6OB 0.85(2) .
O7 H7OB 0.85(2) .
O7 H7OA 0.84(2) .
O8 H8OA 0.85(2) .
O8 H8OB 0.87(2) .
O9 H9OB 0.83(2) .
O9 H9OA 0.84(2) .
O25 H25A 0.853(5) .
O25 H25B 0.857(5) .
